data_4314197
loop_
_publ_author_name
'Ruihu Wang'
'Enqing Gao'
'Maochun Hong'
'Song Gao'
'Junhua Luo'
'Zhenzhong Lin'
'Lei Han'
'Rong Cao'

_publ_section_title
;
 A Three-Dimensional Manganese(II) Complex Exhibiting Ferrimagnetic and
 Metamagnetic Behaviors
;
_journal_name_full 'Inorganic Chemistry'
_journal_page_first 5486
_journal_page_last 5488
_journal_paper_doi 10.1021/ic034550k
_journal_volume 42
_journal_year 2003
_chemical_formula_sum 'C21 H18 Mn1.5 N3 O6'
_chemical_formula_weight 490.79
_chemical_name_systematic
; 
 ? 
;
_space_group_IT_number 15
_symmetry_cell_setting monoclinic
_symmetry_space_group_name_Hall '-C 2yc'
_symmetry_space_group_name_H-M 'C 1 2/c 1'
_atom_sites_solution_hydrogens geom
_atom_sites_solution_primary direct
_atom_sites_solution_secondary difmap
_audit_creation_method SHELXL-97
_cell_angle_alpha 90.00
_cell_angle_beta 102.9450(10)
_cell_angle_gamma 90.00
_cell_formula_units_Z 8
_cell_length_a 14.90090(10)
_cell_length_b 19.0579(4)
_cell_length_c 15.0144(2)
_cell_measurement_temperature 293(2)
_cell_volume 4155.43(11)
_computing_cell_refinement 'Smart CCD Software (Siemens, 1994)'
_computing_data_collection 'Smart CCD Software (Siemens, 1994)'
_computing_data_reduction 'Smart CCD Software (Siemens, 1994)'
_computing_molecular_graphics 'SHELXL-97 (Sheldrick, 1997)'
_computing_publication_material 'SHELXL-97 (Sheldrick, 1997)'
_computing_structure_refinement 'SHELXL-97 (Sheldrick, 1997)'
_computing_structure_solution 'SHELXS-97 (Sheldrick, 1997)'
_diffrn_ambient_temperature 293(2)
_diffrn_measured_fraction_theta_full 0.995
_diffrn_measured_fraction_theta_max 0.995
_diffrn_measurement_device_type 'Siemens SMART CCD'
_diffrn_measurement_method '\w scan'
_diffrn_radiation_monochromator graphite
_diffrn_radiation_source 'fine-focus sealed tube'
_diffrn_radiation_type MoK\a
_diffrn_radiation_wavelength 0.71073
_diffrn_reflns_av_R_equivalents 0.0226
_diffrn_reflns_av_sigmaI/netI 0.0355
_diffrn_reflns_limit_h_max 13
_diffrn_reflns_limit_h_min -17
_diffrn_reflns_limit_k_max 22
_diffrn_reflns_limit_k_min -14
_diffrn_reflns_limit_l_max 17
_diffrn_reflns_limit_l_min -17
_diffrn_reflns_number 7894
_diffrn_reflns_theta_full 25.05
_diffrn_reflns_theta_max 25.05
_diffrn_reflns_theta_min 2.43
_exptl_absorpt_coefficient_mu 0.970
_exptl_crystal_colour light-yellow
_exptl_crystal_density_diffrn 1.569
_exptl_crystal_density_method 'not measured'
_exptl_crystal_description block
_exptl_crystal_F_000 2004
_exptl_crystal_size_max 0.60
_exptl_crystal_size_mid 0.60
_exptl_crystal_size_min 0.60
_refine_diff_density_max 0.390
_refine_diff_density_min -0.315
_refine_diff_density_rms 0.058
_refine_ls_extinction_method none
_refine_ls_goodness_of_fit_ref 1.032
_refine_ls_hydrogen_treatment constr
_refine_ls_matrix_type full
_refine_ls_number_parameters 357
_refine_ls_number_reflns 3671
_refine_ls_number_restraints 0
_refine_ls_restrained_S_all 1.032
_refine_ls_R_factor_all 0.0466
_refine_ls_R_factor_gt 0.0331
_refine_ls_shift/su_max 0.010
_refine_ls_shift/su_mean 0.000
_refine_ls_structure_factor_coef Fsqd
_refine_ls_weighting_details 'calc w=1/[\s^2^(Fo^2^)+(0.0439P)^2^+4.3246P] where P=(Fo^2^+2Fc^2^)/3'
_refine_ls_weighting_scheme calc
_refine_ls_wR_factor_gt 0.0793
_refine_ls_wR_factor_ref 0.0878
_reflns_number_gt 2946
_reflns_number_total 3671
_reflns_threshold_expression >2sigma(I)
_cod_data_source_file ic034550ksi20030522_103017.cif
_cod_data_source_block Mn
_cod_depositor_comments
;
The following automatic conversions were performed:

'_symmetry_cell_setting' value 'Monoclinic' changed to 'monoclinic'
according to the built-in table from CIF Core dictionary named
'cif_core.dic' version 2.4.1 from 2010-06-29.

Automatic conversion script
Id: cif_fix_values 1646 2011-03-28 12:23:43Z adriana 
;
_cod_original_cell_volume 4155.42(11)
_cod_original_formula_sum 'C21 H18 Mn1.50 N3 O6'
_cod_database_code 4314197

loop_
_symmetry_equiv_pos_as_xyz
'x, y, z'
'-x, y, -z+1/2'
'x+1/2, y+1/2, z'
'-x+1/2, y+1/2, -z+1/2'
'-x, -y, -z'
'x, -y, z-1/2'
'-x+1/2, -y+1/2, -z'
'x+1/2, -y+1/2, z-1/2'

loop_
_atom_site_label
_atom_site_type_symbol
_atom_site_fract_x
_atom_site_fract_y
_atom_site_fract_z
_atom_site_U_iso_or_equiv
_atom_site_adp_type
_atom_site_occupancy
_atom_site_symmetry_multiplicity
_atom_site_calc_flag
_atom_site_refinement_flags
_atom_site_disorder_assembly
_atom_site_disorder_group
Mn1 Mn 0.5000 0.29526(3) 0.2500 0.02286(14) Uani 1 2 d S . .
Mn2 Mn 0.36095(2) 0.287079(18) 0.03291(2) 0.02246(12) Uani 1 1 d . . .
N11 N 0.6128(6) -0.1102(3) 0.1643(4) 0.169(3) Uani 1 1 d . . .
H11B H 0.5571(16) -0.1209(13) 0.1899(17) 0.009(6) Uiso 1 1 d . . .
H11A H 0.630(7) -0.130(5) 0.227(7) 0.26(5) Uiso 1 1 d . . .
N21 N 0.0944(2) 0.2773(2) 0.4667(2) 0.0608(9) Uani 1 1 d . . .
H21B H 0.125(3) 0.2964(18) 0.511(3) 0.052(12) Uiso 1 1 d . . .
H21A H 0.061(3) 0.243(2) 0.472(3) 0.077(14) Uiso 1 1 d . . .
N31 N 0.27104(16) 0.39112(11) 0.02183(19) 0.0331(5) Uani 1 1 d . . .
H32A H 0.256(2) 0.3969(18) 0.075(3) 0.059(11) Uiso 1 1 d . . .
H31A H 0.224(2) 0.3808(16) -0.019(2) 0.053(10) Uiso 1 1 d . . .
O11 O 0.40593(12) 0.18166(9) 0.05467(12) 0.0348(4) Uani 1 1 d . . .
O12 O 0.52784(13) 0.21771(10) 0.15816(14) 0.0401(5) Uani 1 1 d . . .
O21 O 0.22857(12) 0.23690(10) 0.09574(12) 0.0349(4) Uani 1 1 d . . .
O22 O 0.34882(11) 0.29231(8) 0.17649(11) 0.0274(4) Uani 1 1 d . . .
O31 O 0.48460(13) 0.62467(9) -0.15483(13) 0.0391(5) Uani 1 1 d . . .
O32 O 0.52599(12) 0.65712(9) -0.00809(13) 0.0347(4) Uani 1 1 d . . .
C11 C 0.48021(17) 0.16976(13) 0.11301(17) 0.0296(6) Uani 1 1 d . . .
C12 C 0.5128(2) 0.09640(14) 0.12749(18) 0.0382(7) Uani 1 1 d . . .
C13 C 0.4579(3) 0.04048(17) 0.0909(3) 0.0645(10) Uani 1 1 d . . .
H13 H 0.399(3) 0.050(2) 0.058(3) 0.097(15) Uiso 1 1 d . . .
C14 C 0.4859(4) -0.0281(2) 0.1049(3) 0.0867(14) Uani 1 1 d . . .
H14 H 0.441(3) -0.068(3) 0.079(3) 0.118(17) Uiso 1 1 d . . .
C15 C 0.5728(5) -0.0422(2) 0.1554(3) 0.104(2) Uani 1 1 d . . .
C16 C 0.6287(5) 0.0123(3) 0.1921(3) 0.122(3) Uani 1 1 d . . .
H16 H 0.674(4) 0.002(3) 0.223(4) 0.13(2) Uiso 1 1 d . . .
C17 C 0.5989(3) 0.0810(2) 0.1791(3) 0.0791(14) Uani 1 1 d . . .
H17 H 0.636(3) 0.117(2) 0.201(3) 0.073(13) Uiso 1 1 d . . .
C21 C 0.27139(16) 0.26186(12) 0.17140(16) 0.0234(5) Uani 1 1 d . . .
C22 C 0.23062(15) 0.25952(13) 0.25243(16) 0.0252(5) Uani 1 1 d . . .
C23 C 0.15280(19) 0.21935(15) 0.2530(2) 0.0375(6) Uani 1 1 d . . .
H23 H 0.129(2) 0.1900(15) 0.201(2) 0.041(8) Uiso 1 1 d . . .
C24 C 0.1103(2) 0.22326(16) 0.3260(2) 0.0439(7) Uani 1 1 d . . .
H24 H 0.060(2) 0.1946(17) 0.329(2) 0.056(9) Uiso 1 1 d . . .
C25 C 0.14204(19) 0.26897(17) 0.39845(19) 0.0413(7) Uani 1 1 d . . .
C26 C 0.2206(2) 0.30837(18) 0.3981(2) 0.0448(7) Uani 1 1 d . . .
H26 H 0.241(2) 0.3439(16) 0.446(2) 0.051(9) Uiso 1 1 d . . .
C27 C 0.26408(19) 0.30305(15) 0.32651(18) 0.0351(6) Uani 1 1 d . . .
H27 H 0.315(2) 0.3310(14) 0.3252(18) 0.036(7) Uiso 1 1 d . . .
C31 C 0.48001(16) 0.61936(13) -0.07246(18) 0.0296(6) Uani 1 1 d . . .
C32 C 0.41790(16) 0.56410(12) -0.04821(17) 0.0270(5) Uani 1 1 d . . .
C33 C 0.3699(2) 0.51913(14) -0.11501(19) 0.0362(6) Uani 1 1 d . . .
H33 H 0.3760(19) 0.5261(14) -0.174(2) 0.038(8) Uiso 1 1 d . . .
C34 C 0.31860(19) 0.46425(15) -0.09286(19) 0.0366(6) Uani 1 1 d . . .
H34 H 0.291(2) 0.4345(16) -0.136(2) 0.044(8) Uiso 1 1 d . . .
C35 C 0.31430(16) 0.45257(12) -0.00247(17) 0.0282(5) Uani 1 1 d . . .
C36 C 0.35969(19) 0.49837(14) 0.0644(2) 0.0338(6) Uani 1 1 d . . .
H36 H 0.3556(17) 0.4918(13) 0.1260(19) 0.031(7) Uiso 1 1 d . . .
C37 C 0.41120(18) 0.55348(14) 0.04135(18) 0.0316(6) Uani 1 1 d . . .
H37 H 0.442(2) 0.5830(15) 0.087(2) 0.040(8) Uiso 1 1 d . . .

loop_
_atom_site_aniso_label
_atom_site_aniso_U_11
_atom_site_aniso_U_22
_atom_site_aniso_U_33
_atom_site_aniso_U_23
_atom_site_aniso_U_13
_atom_site_aniso_U_12
Mn1 0.0237(3) 0.0242(3) 0.0201(3) 0.000 0.00381(19) 0.000
Mn2 0.0218(2) 0.0228(2) 0.0223(2) 0.00082(14) 0.00380(14) -0.00327(14)
N11 0.307(10) 0.093(4) 0.105(4) 0.026(3) 0.046(5) 0.131(5)
N21 0.0550(19) 0.089(3) 0.0482(19) 0.0061(18) 0.0325(16) -0.0029(18)
N31 0.0315(13) 0.0249(12) 0.0426(14) 0.0048(10) 0.0074(11) -0.0054(9)
O11 0.0322(10) 0.0261(10) 0.0432(11) 0.0013(8) 0.0021(8) 0.0032(8)
O12 0.0354(10) 0.0386(11) 0.0476(11) -0.0174(9) 0.0120(9) -0.0025(8)
O21 0.0335(10) 0.0423(11) 0.0262(9) -0.0054(8) 0.0009(8) -0.0010(8)
O22 0.0228(8) 0.0331(10) 0.0270(9) 0.0018(7) 0.0074(7) 0.0002(7)
O31 0.0475(12) 0.0317(10) 0.0426(11) 0.0119(8) 0.0194(9) 0.0018(9)
O32 0.0267(9) 0.0298(10) 0.0475(11) 0.0048(8) 0.0085(8) -0.0062(8)
C11 0.0306(14) 0.0287(14) 0.0315(13) -0.0020(11) 0.0111(11) 0.0032(11)
C12 0.0452(16) 0.0341(15) 0.0336(14) -0.0014(12) 0.0050(12) 0.0123(12)
C13 0.065(2) 0.0287(17) 0.096(3) 0.0021(18) 0.012(2) 0.0107(17)
C14 0.123(4) 0.035(2) 0.100(3) 0.004(2) 0.021(3) 0.019(2)
C15 0.189(6) 0.061(3) 0.049(2) -0.001(2) -0.001(3) 0.072(3)
C16 0.149(5) 0.109(4) 0.070(3) -0.030(3) -0.058(3) 0.097(4)
C17 0.077(3) 0.077(3) 0.063(2) -0.031(2) -0.028(2) 0.041(2)
C21 0.0229(12) 0.0216(12) 0.0247(12) 0.0027(10) 0.0032(10) 0.0042(10)
C22 0.0207(12) 0.0286(13) 0.0261(12) 0.0054(10) 0.0048(9) 0.0026(10)
C23 0.0342(15) 0.0363(15) 0.0427(16) 0.0006(13) 0.0098(12) -0.0075(12)
C24 0.0351(16) 0.0489(18) 0.0527(19) 0.0107(15) 0.0206(14) -0.0093(14)
C25 0.0350(15) 0.0566(19) 0.0360(15) 0.0127(13) 0.0158(12) 0.0099(13)
C26 0.0417(17) 0.061(2) 0.0348(15) -0.0095(15) 0.0145(13) -0.0068(15)
C27 0.0263(13) 0.0491(17) 0.0314(14) -0.0045(12) 0.0094(11) -0.0088(13)
C31 0.0230(12) 0.0229(13) 0.0439(16) 0.0091(12) 0.0099(11) 0.0036(10)
C32 0.0227(12) 0.0228(12) 0.0356(13) 0.0070(10) 0.0065(10) 0.0021(10)
C33 0.0432(16) 0.0340(15) 0.0301(15) 0.0091(12) 0.0052(12) -0.0053(12)
C34 0.0399(15) 0.0303(15) 0.0351(15) -0.0007(12) -0.0016(12) -0.0084(12)
C35 0.0224(12) 0.0214(12) 0.0397(14) 0.0066(11) 0.0045(10) -0.0003(10)
C36 0.0414(15) 0.0293(14) 0.0337(15) 0.0016(11) 0.0147(12) -0.0042(12)
C37 0.0347(14) 0.0266(14) 0.0339(14) -0.0025(11) 0.0088(11) -0.0085(11)

loop_
_atom_type_symbol
_atom_type_description
_atom_type_scat_dispersion_real
_atom_type_scat_dispersion_imag
_atom_type_scat_source
C C 0.0033 0.0016 'International Tables Vol C Tables 4.2.6.8 and 6.1.1.4'
H H 0.0000 0.0000 'International Tables Vol C Tables 4.2.6.8 and 6.1.1.4'
N N 0.0061 0.0033 'International Tables Vol C Tables 4.2.6.8 and 6.1.1.4'
O O 0.0106 0.0060 'International Tables Vol C Tables 4.2.6.8 and 6.1.1.4'
Mn Mn 0.3368 0.7283 'International Tables Vol C Tables 4.2.6.8 and 6.1.1.4'

loop_
_geom_angle_atom_site_label_1
_geom_angle_atom_site_label_2
_geom_angle_atom_site_label_3
_geom_angle
_geom_angle_site_symmetry_1
_geom_angle_site_symmetry_3
_geom_angle_publ_flag
O12 Mn1 O12 91.84(11) . 2_655 ?
O12 Mn1 O31 89.83(8) . 5_665 ?
O12 Mn1 O31 174.98(7) 2_655 5_665 ?
O12 Mn1 O31 174.98(7) . 6_566 ?
O12 Mn1 O31 89.83(8) 2_655 6_566 ?
O31 Mn1 O31 88.91(11) 5_665 6_566 ?
O12 Mn1 O22 89.08(7) . . ?
O12 Mn1 O22 88.94(6) 2_655 . ?
O31 Mn1 O22 86.35(7) 5_665 . ?
O31 Mn1 O22 95.68(7) 6_566 . ?
O12 Mn1 O22 88.94(6) . 2_655 ?
O12 Mn1 O22 89.08(7) 2_655 2_655 ?
O31 Mn1 O22 95.68(7) 5_665 2_655 ?
O31 Mn1 O22 86.35(7) 6_566 2_655 ?
O22 Mn1 O22 177.16(8) . 2_655 ?
O32 Mn2 O11 105.63(7) 5_665 . ?
O32 Mn2 O21 108.17(7) 5_665 7 ?
O11 Mn2 O21 92.78(7) . 7 ?
O32 Mn2 O22 113.34(7) 5_665 . ?
O11 Mn2 O22 89.11(7) . . ?
O21 Mn2 O22 136.22(7) 7 . ?
O32 Mn2 N31 91.56(7) 5_665 . ?
O11 Mn2 N31 162.69(8) . . ?
O21 Mn2 N31 83.52(8) 7 . ?
O22 Mn2 N31 82.10(8) . . ?
C35 N31 Mn2 115.06(16) . . ?
C11 O11 Mn2 118.21(16) . . ?
C11 O12 Mn1 133.35(17) . . ?
C21 O21 Mn2 168.46(16) . 7 ?
C21 O22 Mn2 101.04(14) . . ?
C21 O22 Mn1 145.30(15) . . ?
Mn2 O22 Mn1 100.73(6) . . ?
C31 O31 Mn1 138.78(17) . 5_665 ?
C31 O32 Mn2 117.96(16) . 5_665 ?
O12 C11 O11 122.8(2) . . ?
O12 C11 C12 118.7(2) . . ?
O11 C11 C12 118.5(2) . . ?
C17 C12 C13 117.0(3) . . ?
C17 C12 C11 121.3(3) . . ?
C13 C12 C11 121.7(3) . . ?
C14 C13 C12 122.7(4) . . ?
C15 C14 C13 119.1(5) . . ?
C16 C15 C14 119.3(4) . . ?
C16 C15 N11 116.8(6) . . ?
C14 C15 N11 123.6(6) . . ?
C15 C16 C17 121.0(4) . . ?
C12 C17 C16 120.9(4) . . ?
O21 C21 O22 119.4(2) . . ?
O21 C21 C22 120.7(2) . . ?
O22 C21 C22 119.8(2) . . ?
C27 C22 C23 118.3(2) . . ?
C27 C22 C21 120.1(2) . . ?
C23 C22 C21 121.3(2) . . ?
C24 C23 C22 120.3(3) . . ?
C23 C24 C25 121.1(3) . . ?
N21 C25 C24 120.7(3) . . ?
N21 C25 C26 120.9(3) . . ?
C24 C25 C26 118.3(3) . . ?
C27 C26 C25 120.4(3) . . ?
C26 C27 C22 121.5(3) . . ?
O31 C31 O32 124.2(2) . . ?
O31 C31 C32 117.9(2) . . ?
O32 C31 C32 117.9(2) . . ?
C37 C32 C33 118.2(2) . . ?
C37 C32 C31 121.4(2) . . ?
C33 C32 C31 120.3(2) . . ?
C34 C33 C32 121.1(3) . . ?
C33 C34 C35 120.4(3) . . ?
C36 C35 C34 119.0(2) . . ?
C36 C35 N31 120.5(2) . . ?
C34 C35 N31 120.3(2) . . ?
C35 C36 C37 120.1(3) . . ?
C32 C37 C36 121.1(2) . . ?

loop_
_geom_bond_atom_site_label_1
_geom_bond_atom_site_label_2
_geom_bond_distance
_geom_bond_site_symmetry_2
_geom_bond_publ_flag
Mn1 O12 2.1248(18) . ?
Mn1 O12 2.1248(18) 2_655 ?
Mn1 O31 2.1378(18) 5_665 ?
Mn1 O31 2.1378(18) 6_566 ?
Mn1 O22 2.2764(16) . ?
Mn1 O22 2.2764(16) 2_655 ?
Mn2 O32 2.0950(17) 5_665 ?
Mn2 O11 2.1199(17) . ?
Mn2 O21 2.1366(17) 7 ?
Mn2 O22 2.2055(17) . ?
Mn2 N31 2.378(2) . ?
N11 C15 1.421(5) . ?
N21 C25 1.381(4) . ?
N31 C35 1.423(3) . ?
O11 C11 1.269(3) . ?
O12 C11 1.258(3) . ?
O21 C21 1.265(3) . ?
O21 Mn2 2.1366(17) 7 ?
O22 C21 1.278(3) . ?
O31 C31 1.258(3) . ?
O31 Mn1 2.1378(18) 5_665 ?
O32 C31 1.275(3) . ?
O32 Mn2 2.0950(17) 5_665 ?
C11 C12 1.480(4) . ?
C12 C17 1.374(4) . ?
C12 C13 1.381(5) . ?
C13 C14 1.374(5) . ?
C14 C15 1.373(7) . ?
C15 C16 1.367(8) . ?
C16 C17 1.381(6) . ?
C21 C22 1.477(3) . ?
C22 C27 1.388(4) . ?
C22 C23 1.391(4) . ?
C23 C24 1.385(4) . ?
C24 C25 1.391(4) . ?
C25 C26 1.391(4) . ?
C26 C27 1.378(4) . ?
C31 C32 1.500(3) . ?
C32 C37 1.385(4) . ?
C32 C33 1.390(4) . ?
C33 C34 1.379(4) . ?
C34 C35 1.391(4) . ?
C35 C36 1.387(4) . ?
C36 C37 1.390(4) . ?
